data_7151804
loop_
_publ_author_name
'Yella, Ramesh'
'Khatun, Nilufa'
'Rout, Saroj Kumar'
'Patel, Bhisma K.'

_publ_section_title
;
 Tandem regioselective synthesis of tetrazoles and related heterocycles
 using iodine.
;
_journal_issue 9
_journal_name_full 'Organic &amp; biomolecular chemistry'
_journal_page_first 3235
_journal_page_last 3245
_journal_paper_doi 10.1039/c0ob01007c
_journal_volume 9
_journal_year 2011
_chemical_formula_sum 'C14 H10 Cl2 N4 S'
_chemical_formula_weight 337.23
_chemical_name_systematic ?
_space_group_IT_number 15
_symmetry_cell_setting monoclinic
_symmetry_space_group_name_Hall '-C 2yc'
_symmetry_space_group_name_H-M 'C 1 2/c 1'
_atom_sites_solution_hydrogens geom
_atom_sites_solution_primary direct
_atom_sites_solution_secondary difmap
_audit_creation_method SHELXL-97
_cell_angle_alpha 90.00
_cell_angle_beta 108.649(3)
_cell_angle_gamma 90.00
_cell_formula_units_Z 24
_cell_length_a 29.6523(10)
_cell_length_b 17.5907(10)
_cell_length_c 17.3440(7)
_cell_measurement_reflns_used 4785
_cell_measurement_temperature 296(2)
_cell_measurement_theta_max 27.18
_cell_measurement_theta_min 3.25
_cell_volume 8571.7(7)
_computing_cell_refinement 'Bruker SMART'
_computing_data_collection 'Bruker SMART'
_computing_data_reduction 'Bruker SAINT'
_computing_molecular_graphics 'Bruker SHELXTL'
_computing_publication_material 'Bruker SHELXTL'
_computing_structure_refinement 'Bruker SHELXTL'
_computing_structure_solution 'Bruker SHELXTL'
_diffrn_ambient_temperature 296(2)
_diffrn_measured_fraction_theta_full 0.861
_diffrn_measured_fraction_theta_max 0.861
_diffrn_measurement_device_type 'CCD area detector'
_diffrn_measurement_method 'phi and omega scans'
_diffrn_radiation_monochromator graphite
_diffrn_radiation_source 'fine-focus sealed tube'
_diffrn_radiation_type MoK\a
_diffrn_radiation_wavelength 0.71073
_diffrn_reflns_av_R_equivalents 0.0276
_diffrn_reflns_av_sigmaI/netI 0.0317
_diffrn_reflns_limit_h_max 33
_diffrn_reflns_limit_h_min -38
_diffrn_reflns_limit_k_max 22
_diffrn_reflns_limit_k_min -20
_diffrn_reflns_limit_l_max 22
_diffrn_reflns_limit_l_min -21
_diffrn_reflns_number 32738
_diffrn_reflns_theta_full 27.53
_diffrn_reflns_theta_max 27.53
_diffrn_reflns_theta_min 1.37
_exptl_absorpt_coefficient_mu 0.597
_exptl_absorpt_correction_T_max 0.887
_exptl_absorpt_correction_T_min 0.836
_exptl_absorpt_correction_type none
_exptl_crystal_colour blue
_exptl_crystal_density_diffrn 1.568
_exptl_crystal_density_meas 1.568
_exptl_crystal_density_method 'not measured'
_exptl_crystal_description rod
_exptl_crystal_F_000 4128
_exptl_crystal_size_max 0.30
_exptl_crystal_size_mid 0.25
_exptl_crystal_size_min 0.20
_refine_diff_density_max 0.208
_refine_diff_density_min -0.234
_refine_diff_density_rms 0.039
_refine_ls_extinction_method none
_refine_ls_goodness_of_fit_ref 0.947
_refine_ls_hydrogen_treatment constr
_refine_ls_matrix_type full
_refine_ls_number_parameters 568
_refine_ls_number_reflns 8512
_refine_ls_number_restraints 0
_refine_ls_restrained_S_all 0.947
_refine_ls_R_factor_all 0.1132
_refine_ls_R_factor_gt 0.0345
_refine_ls_shift/su_max 1.045
_refine_ls_shift/su_mean 0.218
_refine_ls_structure_factor_coef Fsqd
_refine_ls_weighting_details 'calc w=1/[\s^2^(Fo^2^)+(0.0604P)^2^+0.0000P] where P=(Fo^2^+2Fc^2^)/3'
_refine_ls_weighting_scheme calc
_refine_ls_wR_factor_gt 0.1011
_refine_ls_wR_factor_ref 0.1412
_reflns_number_gt 2429
_reflns_number_total 9883
_reflns_threshold_expression >2\s(I)
_cod_data_source_file c0ob01007c.txt
_cod_data_source_block 15c
_cod_depositor_comments
;
The following automatic conversions were performed:
'_symmetry_cell_setting' value 'Monoclinic' changed to 'monoclinic'
according to '/home/saulius/struct/CIF-dictionaries/cif_core.dic'
dictionary named 'cif_core.dic' version 2.4.1 from 2010-06-29.

Automatic conversion script
Id: cif_fix_enum 1555 2011-01-17 13:19:09Z saulius 
;
_cod_original_sg_symbol_H-M C2/c
_cod_database_code 7151804

loop_
_symmetry_equiv_pos_as_xyz
'x, y, z'
'-x, y, -z+1/2'
'x+1/2, y+1/2, z'
'-x+1/2, y+1/2, -z+1/2'
'-x, -y, -z'
'x, -y, z-1/2'
'-x+1/2, -y+1/2, -z'
'x+1/2, -y+1/2, z-1/2'

loop_
_atom_site_label
_atom_site_type_symbol
_atom_site_fract_x
_atom_site_fract_y
_atom_site_fract_z
_atom_site_U_iso_or_equiv
_atom_site_adp_type
_atom_site_occupancy
_atom_site_symmetry_multiplicity
_atom_site_calc_flag
_atom_site_refinement_flags
_atom_site_disorder_assembly
_atom_site_disorder_group
S1 S 0.04370(5) 0.34821(7) 0.43818(9) 0.0371(4) Uani 1 1 d . . .
Cl8 Cl 0.22250(6) 0.36338(10) 0.60235(11) 0.0657(6) Uani 1 1 d . . .
Cl9 Cl -0.19163(5) 0.30540(9) 0.12964(11) 0.0597(5) Uani 1 1 d . . .
C15 C -0.0743(2) 0.4778(3) 0.2020(4) 0.0371(16) Uani 1 1 d . . .
H15 H -0.0505 0.5145 0.2171 0.045 Uiso 1 1 calc R . .
C14 C -0.0702(2) 0.4114(3) 0.2477(4) 0.0345(16) Uani 1 1 d . . .
C13 C -0.10552(19) 0.3561(3) 0.2244(3) 0.0369(16) Uani 1 1 d . . .
H13 H -0.1028 0.3108 0.2532 0.044 Uiso 1 1 calc R . .
C17 C -0.1450(2) 0.3705(3) 0.1567(4) 0.0402(16) Uani 1 1 d . . .
C16 C -0.1494(2) 0.4354(3) 0.1110(4) 0.0472(18) Uani 1 1 d . . .
H16 H -0.1759 0.4430 0.0654 0.057 Uiso 1 1 calc R . .
C18 C -0.1138(2) 0.4888(3) 0.1342(4) 0.0439(17) Uani 1 1 d . . .
H18 H -0.1163 0.5331 0.1038 0.053 Uiso 1 1 calc R . .
C19 C 0.11096(19) 0.2254(3) 0.5721(3) 0.0333(15) Uani 1 1 d . . .
C23 C 0.1406(2) 0.2828(3) 0.5601(3) 0.0404(16) Uani 1 1 d . . .
H23 H 0.1305 0.3145 0.5149 0.048 Uiso 1 1 calc R . .
C22 C 0.1857(2) 0.2914(3) 0.6178(4) 0.0430(17) Uani 1 1 d . . .
C20 C 0.1284(2) 0.1764(3) 0.6394(3) 0.0391(16) Uani 1 1 d . . .
H20 H 0.1096 0.1364 0.6466 0.047 Uiso 1 1 calc R . .
C21 C 0.2020(2) 0.2446(3) 0.6842(3) 0.0477(18) Uani 1 1 d . . .
H21 H 0.2321 0.2517 0.7216 0.057 Uiso 1 1 calc R . .
C24 C 0.1733(2) 0.1874(3) 0.6947(4) 0.0481(17) Uani 1 1 d . . .
H24 H 0.1841 0.1554 0.7396 0.058 Uiso 1 1 calc R . .
C39 C -0.01211(19) 0.3413(3) 0.3622(3) 0.0306(15) Uani 1 1 d . . .
C40 C 0.0360(2) 0.2530(3) 0.4576(3) 0.0325(15) Uani 1 1 d . . .
N8 N 0.06509(15) 0.2116(2) 0.5197(3) 0.0400(13) Uani 1 1 d . . .
H8A H 0.0531 0.1692 0.5283 0.048 Uiso 1 1 calc R . .
N5 N -0.03001(16) 0.4046(2) 0.3174(3) 0.0390(14) Uani 1 1 d . . .
H5A H -0.0146 0.4461 0.3340 0.047 Uiso 1 1 calc R . .
N6 N -0.03182(15) 0.2752(2) 0.3555(3) 0.0401(14) Uani 1 1 d . . .
N7 N -0.00325(15) 0.2230(2) 0.4102(3) 0.0403(14) Uani 1 1 d . . .
S2 S 0.04372(5) 0.31843(8) 0.93809(9) 0.0377(4) Uani 1 1 d . . .
Cl5 Cl 0.22250(6) 0.30336(10) 1.10239(10) 0.0637(5) Uani 1 1 d . . .
Cl7 Cl -0.19166(5) 0.36104(9) 0.62975(11) 0.0585(5) Uani 1 1 d . . .
C27 C -0.0741(2) 0.1893(3) 0.7023(3) 0.0406(16) Uani 1 1 d . . .
H27 H -0.0499 0.1532 0.7175 0.049 Uiso 1 1 calc R . .
C28 C -0.0705(2) 0.2560(3) 0.7478(3) 0.0335(15) Uani 1 1 d . . .
C29 C -0.10633(19) 0.3101(3) 0.7238(3) 0.0380(16) Uani 1 1 d . . .
H29 H -0.1044 0.3551 0.7529 0.046 Uiso 1 1 calc R . .
C26 C -0.1490(2) 0.2306(3) 0.6100(3) 0.0449(17) Uani 1 1 d . . .
H26 H -0.1750 0.2228 0.5636 0.054 Uiso 1 1 calc R . .
C25 C -0.1452(2) 0.2955(3) 0.6551(3) 0.0404(16) Uani 1 1 d . . .
C30 C -0.1133(2) 0.1772(3) 0.6350(4) 0.0444(17) Uani 1 1 d . . .
H30 H -0.1158 0.1321 0.6059 0.053 Uiso 1 1 calc R . .
C31 C 0.1118(2) 0.4412(3) 1.0725(3) 0.0348(16) Uani 1 1 d . . .
C32 C 0.1409(2) 0.3837(3) 1.0607(3) 0.0369(15) Uani 1 1 d . . .
H32 H 0.1306 0.3518 1.0158 0.044 Uiso 1 1 calc R . .
C33 C 0.1857(2) 0.3748(3) 1.1171(4) 0.0415(16) Uani 1 1 d . . .
C36 C 0.1286(2) 0.4901(3) 1.1393(4) 0.0429(18) Uani 1 1 d . . .
H36 H 0.1098 0.5300 1.1466 0.051 Uiso 1 1 calc R . .
C35 C 0.1731(2) 0.4784(4) 1.1939(4) 0.053(2) Uani 1 1 d . . .
H35 H 0.1837 0.5099 1.2392 0.063 Uiso 1 1 calc R . .
C34 C 0.2023(2) 0.4221(3) 1.1840(4) 0.0508(19) Uani 1 1 d . . .
H34 H 0.2326 0.4157 1.2212 0.061 Uiso 1 1 calc R . .
C41 C -0.01214(19) 0.3248(3) 0.8629(3) 0.0314(14) Uani 1 1 d . . .
C42 C 0.0365(2) 0.4140(3) 0.9583(3) 0.0315(15) Uani 1 1 d . . .
N10 N 0.06543(16) 0.4556(2) 1.0205(3) 0.0401(14) Uani 1 1 d . . .
H10A H 0.0534 0.4977 1.0296 0.048 Uiso 1 1 calc R . .
N9 N -0.02997(15) 0.2618(2) 0.8170(3) 0.0376(13) Uani 1 1 d . . .
H9 H -0.0143 0.2204 0.8325 0.045 Uiso 1 1 calc R . .
N11 N -0.00328(16) 0.4435(2) 0.9099(3) 0.0400(14) Uani 1 1 d . . .
N12 N -0.03173(16) 0.3910(2) 0.8551(3) 0.0375(13) Uani 1 1 d . . .
S3 S 0.04366(5) 1.01505(8) 0.43808(9) 0.0377(4) Uani 1 1 d . . .
Cl4 Cl 0.22238(6) 1.03011(10) 0.60229(11) 0.0654(6) Uani 1 1 d . . .
Cl6 Cl -0.19160(5) 0.97210(9) 0.12969(11) 0.0584(6) Uani 1 1 d . . .
C1 C -0.1492(2) 1.1031(3) 0.1097(4) 0.0435(18) Uani 1 1 d . . .
H1 H -0.1754 1.1110 0.0637 0.052 Uiso 1 1 calc R . .
C3 C -0.0744(2) 1.1449(3) 0.2017(3) 0.0365(15) Uani 1 1 d . . .
H3 H -0.0508 1.1819 0.2173 0.044 Uiso 1 1 calc R . .
C4 C -0.07023(19) 1.0786(3) 0.2468(3) 0.0334(15) Uani 1 1 d . . .
C5 C -0.10612(19) 1.0237(3) 0.2235(4) 0.0371(16) Uani 1 1 d . . .
H5 H -0.1039 0.9787 0.2527 0.045 Uiso 1 1 calc R . .
C2 C -0.1135(2) 1.1559(3) 0.1337(4) 0.0430(17) Uani 1 1 d . . .
H2 H -0.1157 1.2003 0.1035 0.052 Uiso 1 1 calc R . .
C6 C -0.1451(2) 1.0382(3) 0.1554(4) 0.0433(17) Uani 1 1 d . . .
C7 C 0.1118(2) 0.8923(3) 0.5715(3) 0.0362(16) Uani 1 1 d . . .
C8 C 0.14068(19) 0.9495(3) 0.5603(3) 0.0395(17) Uani 1 1 d . . .
H8 H 0.1302 0.9818 0.5156 0.047 Uiso 1 1 calc R . .
C9 C 0.1856(2) 0.9581(3) 0.6166(4) 0.0424(17) Uani 1 1 d . . .
C12 C 0.1285(2) 0.8443(3) 0.6380(4) 0.0434(17) Uani 1 1 d . . .
H12 H 0.1094 0.8048 0.6453 0.052 Uiso 1 1 calc R . .
C11 C 0.1735(2) 0.8547(3) 0.6939(4) 0.0504(19) Uani 1 1 d . . .
H11 H 0.1842 0.8224 0.7386 0.060 Uiso 1 1 calc R . .
C10 C 0.2023(2) 0.9123(3) 0.6837(4) 0.0515(19) Uani 1 1 d . . .
H10 H 0.2323 0.9201 0.7213 0.062 Uiso 1 1 calc R . .
C37 C -0.0121(2) 1.0093(3) 0.3625(3) 0.0335(15) Uani 1 1 d . . .
C38 C 0.03593(19) 0.9203(3) 0.4579(3) 0.0318(15) Uani 1 1 d . . .
N4 N 0.06536(16) 0.8780(2) 0.5199(3) 0.0384(13) Uani 1 1 d . . .
H4 H 0.0534 0.8356 0.5288 0.046 Uiso 1 1 calc R . .
N1 N -0.03007(16) 1.0722(2) 0.3172(3) 0.0406(14) Uani 1 1 d . . .
H1A H -0.0148 1.1137 0.3338 0.049 Uiso 1 1 calc R . .
N2 N -0.03156(16) 0.9426(2) 0.3551(3) 0.0408(14) Uani 1 1 d . . .
N3 N -0.00310(16) 0.8900(2) 0.4095(3) 0.0412(14) Uani 1 1 d . . .

loop_
_atom_site_aniso_label
_atom_site_aniso_U_11
_atom_site_aniso_U_22
_atom_site_aniso_U_33
_atom_site_aniso_U_23
_atom_site_aniso_U_13
_atom_site_aniso_U_12
S1 0.0333(10) 0.0310(8) 0.0403(9) 0.0023(7) 0.0025(7) -0.0097(7)
Cl8 0.0441(11) 0.0768(12) 0.0637(12) 0.0061(9) -0.0004(9) -0.0254(10)
Cl9 0.0384(11) 0.0530(10) 0.0724(12) 0.0011(9) -0.0037(9) -0.0073(8)
C15 0.040(4) 0.022(3) 0.054(4) -0.002(3) 0.021(3) 0.002(3)
C14 0.038(4) 0.023(3) 0.042(3) -0.005(2) 0.013(3) 0.001(3)
C13 0.036(4) 0.032(3) 0.036(3) 0.000(3) 0.002(3) 0.006(3)
C17 0.038(4) 0.034(3) 0.049(4) -0.001(3) 0.015(3) 0.001(3)
C16 0.032(4) 0.058(4) 0.046(4) 0.003(3) 0.004(3) 0.005(3)
C18 0.039(4) 0.047(4) 0.050(4) 0.010(3) 0.019(3) 0.016(3)
C19 0.030(4) 0.032(3) 0.038(3) -0.001(3) 0.011(3) -0.006(3)
C23 0.041(4) 0.044(4) 0.031(3) 0.003(3) 0.004(3) -0.001(3)
C22 0.030(4) 0.047(3) 0.046(4) -0.006(3) 0.002(3) -0.009(3)
C20 0.034(4) 0.039(3) 0.044(4) 0.009(3) 0.011(3) 0.001(3)
C21 0.032(4) 0.073(4) 0.031(3) 0.009(3) 0.000(3) 0.006(4)
C24 0.035(4) 0.064(4) 0.045(4) 0.020(3) 0.012(3) 0.001(3)
C39 0.028(4) 0.037(3) 0.024(3) -0.003(2) 0.004(2) -0.002(3)
C40 0.027(4) 0.036(3) 0.033(3) -0.001(3) 0.008(3) -0.010(3)
N8 0.030(3) 0.040(3) 0.042(3) 0.004(2) 0.001(2) -0.012(2)
N5 0.040(3) 0.027(2) 0.040(3) 0.000(2) -0.001(2) -0.006(2)
N6 0.033(3) 0.027(3) 0.047(3) 0.002(2) -0.005(2) -0.011(2)
N7 0.037(3) 0.031(3) 0.041(3) 0.003(2) -0.004(2) -0.002(2)
S2 0.0318(10) 0.0314(8) 0.0428(9) -0.0016(7) 0.0018(7) 0.0085(7)
Cl5 0.0405(11) 0.0783(12) 0.0617(11) -0.0040(9) 0.0012(9) 0.0235(9)
Cl7 0.0374(11) 0.0537(10) 0.0714(12) -0.0017(9) -0.0009(9) 0.0056(8)
C27 0.029(4) 0.045(4) 0.047(4) 0.001(3) 0.010(3) -0.003(3)
C28 0.035(4) 0.029(3) 0.034(3) -0.004(3) 0.008(3) -0.007(3)
C29 0.040(4) 0.031(3) 0.044(3) -0.003(3) 0.015(3) 0.003(3)
C26 0.042(4) 0.045(4) 0.041(4) -0.008(3) 0.005(3) -0.017(3)
C25 0.029(4) 0.041(3) 0.041(3) 0.001(3) -0.002(3) -0.007(3)
C30 0.047(4) 0.035(3) 0.049(4) -0.010(3) 0.014(3) -0.009(3)
C31 0.025(4) 0.041(3) 0.037(3) 0.006(3) 0.007(3) -0.005(3)
C32 0.031(4) 0.043(4) 0.035(3) -0.005(3) 0.008(3) 0.001(3)
C33 0.029(4) 0.050(4) 0.044(4) 0.000(3) 0.010(3) 0.000(3)
C36 0.038(4) 0.042(4) 0.046(4) -0.014(3) 0.010(3) -0.006(3)
C35 0.039(5) 0.065(5) 0.047(4) -0.013(3) 0.004(3) -0.013(4)
C34 0.024(4) 0.069(5) 0.051(4) -0.006(3) 0.001(3) -0.008(4)
C41 0.033(4) 0.024(3) 0.036(3) -0.003(2) 0.011(3) 0.003(3)
C42 0.031(4) 0.030(3) 0.033(3) 0.003(2) 0.009(3) 0.006(3)
N10 0.034(3) 0.037(3) 0.040(3) -0.010(2) -0.001(2) 0.007(2)
N9 0.032(3) 0.029(2) 0.046(3) -0.004(2) 0.005(2) 0.010(2)
N11 0.036(3) 0.032(3) 0.042(3) -0.002(2) -0.001(3) 0.005(2)
N12 0.038(3) 0.028(2) 0.040(3) -0.004(2) 0.003(2) 0.003(2)
S3 0.0331(10) 0.0339(8) 0.0396(9) 0.0015(7) 0.0027(7) -0.0109(7)
Cl4 0.0419(12) 0.0776(12) 0.0645(12) 0.0047(10) -0.0003(9) -0.0261(10)
Cl6 0.0373(12) 0.0549(10) 0.0697(12) 0.0003(9) -0.0018(9) -0.0058(8)
C1 0.048(4) 0.040(3) 0.037(3) 0.004(3) 0.007(3) 0.012(3)
C3 0.046(4) 0.030(3) 0.037(3) 0.006(3) 0.018(3) -0.004(3)
C4 0.026(4) 0.045(3) 0.030(3) -0.003(3) 0.010(3) 0.003(3)
C5 0.033(4) 0.033(3) 0.042(4) 0.003(3) 0.008(3) -0.002(3)
C2 0.054(4) 0.037(3) 0.041(4) 0.009(3) 0.020(3) 0.007(3)
C6 0.036(4) 0.045(4) 0.047(4) -0.010(3) 0.012(3) 0.001(3)
C7 0.035(4) 0.042(3) 0.024(3) -0.001(3) -0.001(3) 0.001(3)
C8 0.028(4) 0.045(4) 0.039(4) 0.000(3) 0.001(3) -0.012(3)
C9 0.036(4) 0.056(4) 0.033(3) -0.002(3) 0.007(3) -0.007(3)
C12 0.032(4) 0.052(4) 0.046(4) 0.001(3) 0.011(3) -0.002(3)
C11 0.037(4) 0.064(4) 0.042(4) 0.012(3) 0.002(3) 0.013(4)
C10 0.030(4) 0.073(5) 0.043(4) -0.006(3) 0.001(3) -0.004(4)
C37 0.030(4) 0.034(3) 0.036(3) -0.006(3) 0.010(3) -0.012(3)
C38 0.034(4) 0.028(3) 0.030(3) -0.001(2) 0.006(3) -0.006(3)
N4 0.037(3) 0.029(3) 0.044(3) 0.005(2) 0.005(2) -0.012(2)
N1 0.042(3) 0.029(3) 0.044(3) 0.002(2) 0.003(3) -0.006(2)
N2 0.040(3) 0.035(3) 0.037(3) 0.000(2) -0.003(2) -0.004(3)
N3 0.040(3) 0.031(3) 0.041(3) 0.004(2) -0.003(2) -0.012(2)

loop_
_atom_type_symbol
_atom_type_description
_atom_type_scat_dispersion_real
_atom_type_scat_dispersion_imag
_atom_type_scat_source
C C 0.0033 0.0016 'International Tables Vol C Tables 4.2.6.8 and 6.1.1.4'
H H 0.0000 0.0000 'International Tables Vol C Tables 4.2.6.8 and 6.1.1.4'
N N 0.0061 0.0033 'International Tables Vol C Tables 4.2.6.8 and 6.1.1.4'
Cl Cl 0.1484 0.1585 'International Tables Vol C Tables 4.2.6.8 and 6.1.1.4'
S S 0.1246 0.1234 'International Tables Vol C Tables 4.2.6.8 and 6.1.1.4'

loop_
_geom_angle_atom_site_label_1
_geom_angle_atom_site_label_2
_geom_angle_atom_site_label_3
_geom_angle
_geom_angle_site_symmetry_1
_geom_angle_site_symmetry_3
_geom_angle_publ_flag
C40 S1 C39 85.9(3) . . ?
C18 C15 C14 119.8(5) . . ?
C15 C14 C13 120.0(5) . . ?
C15 C14 N5 117.1(5) . . ?
C13 C14 N5 122.9(5) . . ?
C17 C13 C14 118.0(5) . . ?
C16 C17 C13 122.6(5) . . ?
C16 C17 Cl9 118.1(5) . . ?
C13 C17 Cl9 119.2(4) . . ?
C18 C16 C17 118.6(5) . . ?
C16 C18 C15 121.0(6) . . ?
C23 C19 N8 123.9(5) . . ?
C23 C19 C20 119.0(5) . . ?
N8 C19 C20 117.1(5) . . ?
C19 C23 C22 118.3(5) . . ?
C21 C22 C23 122.3(6) . . ?
C21 C22 Cl8 119.7(5) . . ?
C23 C22 Cl8 118.0(5) . . ?
C24 C20 C19 120.4(5) . . ?
C22 C21 C24 119.2(5) . . ?
C21 C24 C20 120.8(5) . . ?
N6 C39 N5 127.0(4) . . ?
N6 C39 S1 114.8(4) . . ?
N5 C39 S1 118.2(4) . . ?
N7 C40 N8 119.8(5) . . ?
N7 C40 S1 114.5(4) . . ?
N8 C40 S1 125.5(4) . . ?
C40 N8 C19 131.6(5) . . ?
C39 N5 C14 128.9(4) . . ?
C39 N6 N7 111.9(4) . . ?
C40 N7 N6 112.9(4) . . ?
C42 S2 C41 86.6(2) . . ?
C30 C27 C28 120.0(6) . . ?
C29 C28 C27 119.6(5) . . ?
C29 C28 N9 124.7(5) . . ?
C27 C28 N9 115.7(5) . . ?
C25 C29 C28 118.3(5) . . ?
C25 C26 C30 118.4(5) . . ?
C26 C25 C29 122.6(5) . . ?
C26 C25 Cl7 119.6(4) . . ?
C29 C25 Cl7 117.8(4) . . ?
C26 C30 C27 121.1(6) . . ?
C32 C31 C36 119.7(5) . . ?
C32 C31 N10 124.4(5) . . ?
C36 C31 N10 115.9(5) . . ?
C33 C32 C31 118.8(5) . . ?
C32 C33 C34 121.8(6) . . ?
C32 C33 Cl5 119.0(5) . . ?
C34 C33 Cl5 119.2(5) . . ?
C35 C36 C31 119.2(6) . . ?
C34 C35 C36 122.1(6) . . ?
C35 C34 C33 118.3(6) . . ?
N12 C41 N9 126.3(5) . . ?
N12 C41 S2 115.1(4) . . ?
N9 C41 S2 118.5(4) . . ?
N11 C42 N10 120.3(5) . . ?
N11 C42 S2 113.2(4) . . ?
N10 C42 S2 126.3(4) . . ?
C42 N10 C31 130.8(5) . . ?
C41 N9 C28 128.5(4) . . ?
C42 N11 N12 113.4(4) . . ?
C41 N12 N11 111.8(4) . . ?
C38 S3 C37 86.5(3) . . ?
C2 C1 C6 118.2(6) . . ?
C2 C3 C4 120.0(5) . . ?
C3 C4 C5 119.6(5) . . ?
C3 C4 N1 117.0(5) . . ?
C5 C4 N1 123.3(5) . . ?
C6 C5 C4 118.0(5) . . ?
C1 C2 C3 121.5(5) . . ?
C1 C6 C5 122.7(6) . . ?
C1 C6 Cl6 119.3(5) . . ?
C5 C6 Cl6 118.0(5) . . ?
C8 C7 C12 119.4(5) . . ?
C8 C7 N4 124.7(5) . . ?
C12 C7 N4 116.0(5) . . ?
C7 C8 C9 118.9(5) . . ?
C10 C9 C8 122.6(6) . . ?
C10 C9 Cl4 118.4(5) . . ?
C8 C9 Cl4 119.0(5) . . ?
C11 C12 C7 120.6(6) . . ?
C10 C11 C12 120.4(6) . . ?
C9 C10 C11 118.2(6) . . ?
N2 C37 N1 126.7(5) . . ?
N2 C37 S3 114.2(4) . . ?
N1 C37 S3 119.0(4) . . ?
N3 C38 N4 119.7(5) . . ?
N3 C38 S3 114.3(4) . . ?
N4 C38 S3 126.0(4) . . ?
C38 N4 C7 130.8(5) . . ?
C37 N1 C4 129.1(5) . . ?
C37 N2 N3 112.2(4) . . ?
C38 N3 N2 112.6(4) . . ?

loop_
_geom_bond_atom_site_label_1
_geom_bond_atom_site_label_2
_geom_bond_distance
_geom_bond_site_symmetry_2
_geom_bond_publ_flag
S1 C40 1.738(5) . ?
S1 C39 1.759(5) . ?
Cl8 C22 1.747(6) . ?
Cl9 C17 1.741(6) . ?
C15 C18 1.383(7) . ?
C15 C14 1.394(7) . ?
C14 C13 1.392(7) . ?
C14 N5 1.405(6) . ?
C13 C17 1.391(7) . ?
C17 C16 1.371(7) . ?
C16 C18 1.374(7) . ?
C19 C23 1.396(7) . ?
C19 N8 1.395(6) . ?
C19 C20 1.409(7) . ?
C23 C22 1.401(7) . ?
C22 C21 1.371(7) . ?
C20 C24 1.384(7) . ?
C21 C24 1.367(7) . ?
C39 N6 1.290(6) . ?
C39 N5 1.365(6) . ?
C40 N7 1.301(6) . ?
C40 N8 1.357(6) . ?
N6 N7 1.396(5) . ?
S2 C42 1.745(5) . ?
S2 C41 1.753(5) . ?
Cl5 C33 1.735(6) . ?
Cl7 C25 1.741(6) . ?
C27 C30 1.376(7) . ?
C27 C28 1.398(7) . ?
C28 C29 1.388(7) . ?
C28 N9 1.405(6) . ?
C29 C25 1.391(7) . ?
C26 C25 1.368(7) . ?
C26 C30 1.378(7) . ?
C31 C32 1.387(7) . ?
C31 C36 1.401(7) . ?
C31 N10 1.405(6) . ?
C32 C33 1.383(7) . ?
C33 C34 1.385(7) . ?
C36 C35 1.372(7) . ?
C35 C34 1.361(8) . ?
C41 N12 1.288(6) . ?
C41 N9 1.369(6) . ?
C42 N11 1.316(6) . ?
C42 N10 1.357(6) . ?
N11 N12 1.398(5) . ?
S3 C38 1.731(5) . ?
S3 C37 1.753(5) . ?
Cl4 C9 1.740(6) . ?
Cl6 C6 1.749(6) . ?
C1 C2 1.369(7) . ?
C1 C6 1.375(7) . ?
C3 C2 1.377(7) . ?
C3 C4 1.388(7) . ?
C4 C5 1.398(7) . ?
C4 N1 1.411(6) . ?
C5 C6 1.386(7) . ?
C7 C8 1.375(7) . ?
C7 C12 1.387(7) . ?
C7 N4 1.405(6) . ?
C8 C9 1.385(7) . ?
C9 C10 1.371(8) . ?
C12 C11 1.388(7) . ?
C11 C10 1.373(7) . ?
C37 N2 1.295(6) . ?
C37 N1 1.363(6) . ?
C38 N3 1.306(6) . ?
C38 N4 1.368(6) . ?
N2 N3 1.395(5) . ?
